data_4125203
loop_
_publ_author_name
'Toriyama, Fumihiko'
'Cornella, Josep'
'Wimmer, Laurin'
'Chen, Tie-Gen'
'Dixon, Darryl D.'
'Creech, Gardner'
'Baran, Phil S.'

_publ_section_title
;
 Redox-Active Esters in Fe-Catalyzed C-C Coupling.
;
_journal_issue 35
_journal_name_full 'Journal of the American Chemical Society'
_journal_page_first 11132
_journal_page_last 11135
_journal_paper_doi 10.1021/jacs.6b07172
_journal_volume 138
_journal_year 2016
_chemical_formula_moiety '2(C9.5 H10 O0.5)'
_chemical_formula_sum 'C19 H20 O'
_chemical_formula_weight 264.35
_space_group_crystal_system monoclinic
_space_group_IT_number 13
_space_group_name_Hall '-P 2yc'
_space_group_name_H-M_alt 'P 1 2/c 1'
_symmetry_space_group_name_Hall '-P 2yc'
_symmetry_space_group_name_H-M 'P 1 2/c 1'
_atom_sites_solution_hydrogens mixed
_audit_creation_date 2016-06-27
_audit_creation_method
;
Olex2 1.2
(compiled 2016.02.19 svn.r3266 for OlexSys, GUI svn.r5155)
;
_cell_angle_alpha 90
_cell_angle_beta 110.826(4)
_cell_angle_gamma 90
_cell_formula_units_Z 4
_cell_length_a 18.758(3)
_cell_length_b 5.7669(8)
_cell_length_c 13.563(2)
_cell_measurement_reflns_used 4039
_cell_measurement_temperature 100(2)
_cell_measurement_theta_max 25.80
_cell_measurement_theta_min 3.21
_cell_volume 1371.3(4)
_computing_cell_refinement 'SAINT v8.34A (Bruker, 2013)'
_computing_data_collection 'APEX2 v2014.9-0 (Bruker, 2014)'
_computing_data_reduction 'SAINT v8.34A (Bruker, 2013)'
_computing_molecular_graphics 'Olex2 (Dolomanov et al., 2009)'
_computing_publication_material 'Olex2 (Dolomanov et al., 2009)'
_computing_structure_refinement 'XL (Sheldrick, 2008)'
_computing_structure_solution 'ShelXT (Sheldrick, 2008)'
_diffrn_ambient_temperature 100.0
_diffrn_detector 'Bruker APEX-II CCD'
_diffrn_detector_area_resol_mean 7.9
_diffrn_detector_type 'CCD Area Detector'
_diffrn_measured_fraction_theta_full 0.998
_diffrn_measured_fraction_theta_max 0.986
_diffrn_measurement_device 'Kappa Four-Circle Diffractometer'
_diffrn_measurement_device_type 'Bruker APEX-II CCD'
_diffrn_measurement_method '\f and \w scans'
_diffrn_radiation_monochromator 'Double Bounce Multilayer Mirrors'
_diffrn_radiation_probe x-ray
_diffrn_radiation_type MoK\a
_diffrn_radiation_wavelength 0.71073
_diffrn_reflns_av_R_equivalents 0.0468
_diffrn_reflns_av_unetI/netI 0.0405
_diffrn_reflns_Laue_measured_fraction_full 0.998
_diffrn_reflns_Laue_measured_fraction_max 0.986
_diffrn_reflns_limit_h_max 22
_diffrn_reflns_limit_h_min -22
_diffrn_reflns_limit_k_max 7
_diffrn_reflns_limit_k_min -6
_diffrn_reflns_limit_l_max 16
_diffrn_reflns_limit_l_min -16
_diffrn_reflns_number 10661
_diffrn_reflns_point_group_measured_fraction_full 0.998
_diffrn_reflns_point_group_measured_fraction_max 0.986
_diffrn_reflns_theta_full 25.242
_diffrn_reflns_theta_max 25.679
_diffrn_reflns_theta_min 1.161
_diffrn_source 'Micro Focus Rotating Anode'
_diffrn_source_type 'Bruker FR-591'
_diffrn_standards_number 0
_exptl_absorpt_coefficient_mu 0.077
_exptl_absorpt_correction_T_max 0.4906
_exptl_absorpt_correction_T_min 0.3378
_exptl_absorpt_correction_type none
_exptl_absorpt_process_details
;
SADABS-2014/5 (Bruker,2014/5) was used for absorption correction.
wR2(int) was 0.1470 before and 0.0567 after correction.
The Ratio of minimum to maximum transmission is 0.6885.
The \l/2 correction factor is Not present.
;
_exptl_crystal_colour colourless
_exptl_crystal_colour_primary colourless
_exptl_crystal_density_diffrn 1.280
_exptl_crystal_description block
_exptl_crystal_F_000 568
_exptl_crystal_size_max 0.33
_exptl_crystal_size_mid 0.18
_exptl_crystal_size_min 0.15
_refine_diff_density_max 0.725
_refine_diff_density_min -0.417
_refine_diff_density_rms 0.085
_refine_ls_extinction_method none
_refine_ls_goodness_of_fit_ref 1.089
_refine_ls_hydrogen_treatment constr
_refine_ls_matrix_type full
_refine_ls_number_parameters 188
_refine_ls_number_reflns 2580
_refine_ls_number_restraints 24
_refine_ls_restrained_S_all 1.087
_refine_ls_R_factor_all 0.0909
_refine_ls_R_factor_gt 0.0819
_refine_ls_shift/su_max 0.000
_refine_ls_shift/su_mean 0.000
_refine_ls_structure_factor_coef Fsqd
_refine_ls_weighting_details 'w=1/[\s^2^(Fo^2^)+(0.1213P)^2^+1.8774P] where P=(Fo^2^+2Fc^2^)/3'
_refine_ls_weighting_scheme calc
_refine_ls_wR_factor_gt 0.2146
_refine_ls_wR_factor_ref 0.2226
_reflns_Friedel_coverage 0.000
_reflns_number_gt 2251
_reflns_number_total 2580
_reflns_threshold_expression 'I > 2\s(I)'
_cod_data_source_file ja6b07172_si_004.cif
_cod_data_source_block baran589
_cod_depositor_comments
;
The following automatic conversions were performed:

'_diffrn_radiation_probe' value 'X-ray' changed to 'x-ray' according
to
/usr/data/users/saulius/crontab/automatic-downloads/rss-feeds/ACS/lib/dictionaries/cif_core.dic
dictionary named 'cif_core.dic' version 2.4.2 from 2011-04-26.

Automatic conversion script
Id: cif_fix_values 4268 2015-11-12 08:31:59Z antanas 

 Adding full bibliography for 4125201--4125203.cif.
;
_cod_original_cell_volume 1371.4(4)
_cod_database_code 4125203
_shelx_space_group_comment
;
The symmetry employed for this shelxl refinement is uniquely defined
by the following loop, which should always be used as a source of
symmetry information in preference to the above space-group names.
They are only intended as comments.
;
_olex2_refinement_description
;
1. Twinned data refinement
 Scales: 0.777(3) 0.223(3)
2. Fixed Uiso
 At 1.2 times of:
  All C(H) groups, All C(H,H) groups
3. Uiso/Uaniso restraints and constraints
Uanis(C1) \\sim Ueq, Uanis(O1) \\sim Ueq: with sigma of 0.005 and sigma for
terminal atoms of 0.01
Uanis(C11) \\sim Ueq, Uanis(O2) \\sim Ueq: with sigma of 0.005 and sigma for
terminal atoms of 0.01
Uanis(O1) = Uanis(C1)
Uanis(C11) = Uanis(O2)
4. Others
 Fixed Sof: O1(0.5) C1(0.5) H1A(0.5) H1B(0.5) O2(0.5) C11(0.5) H11A(0.5)
 H11B(0.5)
 Fixed X: H1A(0.937799) H1B(1.00578) H11A(0.50233) H11B(0.565841)
 Fixed Y: H1A(0.719029) H1B(0.696469) H11A(0.50073) H11B(0.509429)
 Fixed Z: H1A(0.743529) H1B(0.85475) H11A(0.35066) H11B(0.297409)
5.a Secondary CH2 refined with riding coordinates:
 C2(H2A,H2B), C3(H3A,H3B), C12(H12A,H12B), C13(H13A,H13B)
5.b Aromatic/amide H refined with riding coordinates:
 C6(H6), C7(H7), C8(H8), C9(H9), C10(H10), C16(H16), C17(H17), C18(H18),
 C19(H19), C20(H20)
;
_shelx_shelxl_version_number 2014/7
_olex2_submission_special_instructions 'No special instructions were received'

loop_
_space_group_symop_operation_xyz
'x, y, z'
'-x, y, -z+1/2'
'-x, -y, -z'
'x, -y, z-1/2'

loop_
_atom_site_label
_atom_site_type_symbol
_atom_site_fract_x
_atom_site_fract_y
_atom_site_fract_z
_atom_site_U_iso_or_equiv
_atom_site_adp_type
_atom_site_occupancy
_atom_site_site_symmetry_order
_atom_site_calc_flag
_atom_site_refinement_flags_posn
_atom_site_refinement_flags_adp
_atom_site_refinement_flags_occupancy
_atom_site_disorder_assembly
_atom_site_disorder_group
O1 O 0.9634(4) 0.621(2) 0.7676(9) 0.0192(16) Uani 0.5 1 d . U P A 1
C1 C 0.9826(8) 0.623(4) 0.7856(14) 0.0192(16) Uani 0.5 1 d . U P A 2
H1A H 0.9378 0.7190 0.7435 0.023 Uiso 0.5 1 d R . P B 2
H1B H 1.0058 0.6965 0.8547 0.023 Uiso 0.5 1 d R . P C 2
C2 C 1.02727(19) 0.2640(7) 0.8662(3) 0.0246(8) Uani 1 1 d . . . . .
H2A H 1.0160 0.1046 0.8835 0.030 Uiso 1 1 calc R . . . .
H2B H 1.0517 0.3492 0.9332 0.030 Uiso 1 1 calc R . . . .
C3 C 0.91802(19) 0.2550(7) 0.6959(3) 0.0233(8) Uani 1 1 d . . . . .
H3A H 0.8686 0.3265 0.6536 0.028 Uiso 1 1 calc R . . . .
H3B H 0.9085 0.0916 0.7099 0.028 Uiso 1 1 calc R . . . .
C4 C 0.95299(18) 0.3854(6) 0.8004(3) 0.0169(7) Uani 1 1 d . . . . .
C5 C 0.89608(18) 0.4067(6) 0.8566(2) 0.0178(7) Uani 1 1 d . . . . .
C6 C 0.8867(2) 0.2278(7) 0.9201(3) 0.0259(8) Uani 1 1 d . . . . .
H6 H 0.9171 0.0920 0.9298 0.031 Uiso 1 1 calc R . . . .
C7 C 0.8330(2) 0.2465(8) 0.9696(3) 0.0319(9) Uani 1 1 d . . . . .
H7 H 0.8275 0.1236 1.0130 0.038 Uiso 1 1 calc R . . . .
C8 C 0.7880(2) 0.4411(8) 0.9560(3) 0.0320(10) Uani 1 1 d . . . . .
H8 H 0.7515 0.4523 0.9896 0.038 Uiso 1 1 calc R . . . .
C9 C 0.7963(2) 0.6197(7) 0.8934(3) 0.0305(9) Uani 1 1 d . . . . .
H9 H 0.7654 0.7544 0.8839 0.037 Uiso 1 1 calc R . . . .
C10 C 0.84975(19) 0.6035(7) 0.8437(3) 0.0240(8) Uani 1 1 d . . . . .
H10 H 0.8548 0.7276 0.8006 0.029 Uiso 1 1 calc R . . . .
O2 O 0.5367(8) 0.419(4) 0.3009(17) 0.031(2) Uani 0.5 1 d . U P D 1
C11 C 0.5215(14) 0.419(6) 0.301(3) 0.031(2) Uani 0.5 1 d . U P D 2
H11A H 0.5023 0.5007 0.3507 0.037 Uiso 0.5 1 d R . P E 2
H11B H 0.5658 0.5094 0.2974 0.037 Uiso 0.5 1 d R . P F 2
C12 C 0.5804(2) 0.0495(8) 0.2708(3) 0.0326(10) Uani 1 1 d . . . . .
H12A H 0.5881 -0.1159 0.2915 0.039 Uiso 1 1 calc R . . . .
H12B H 0.6304 0.1156 0.2762 0.039 Uiso 1 1 calc R . . . .
C13 C 0.4756(2) 0.0696(7) 0.3429(3) 0.0304(9) Uani 1 1 d . . . . .
H13A H 0.4528 0.1657 0.3845 0.037 Uiso 1 1 calc R . . . .
H13B H 0.4860 -0.0863 0.3754 0.037 Uiso 1 1 calc R . . . .
C14 C 0.54932(19) 0.1788(7) 0.3446(3) 0.0211(8) Uani 1 1 d . . . . .
C15 C 0.6062(2) 0.2000(7) 0.4575(3) 0.0227(8) Uani 1 1 d . . . . .
C16 C 0.6567(2) 0.0211(7) 0.5001(3) 0.0264(8) Uani 1 1 d . . . . .
H16 H 0.6575 -0.1088 0.4574 0.032 Uiso 1 1 calc R . . . .
C17 C 0.7064(2) 0.0275(8) 0.6041(3) 0.0312(9) Uani 1 1 d . . . . .
H17 H 0.7403 -0.0981 0.6322 0.037 Uiso 1 1 calc R . . . .
C18 C 0.7065(2) 0.2160(8) 0.6671(3) 0.0310(9) Uani 1 1 d . . . . .
H18 H 0.7405 0.2213 0.7383 0.037 Uiso 1 1 calc R . . . .
C19 C 0.6566(2) 0.3967(7) 0.6249(3) 0.0321(9) Uani 1 1 d . . . . .
H19 H 0.6564 0.5278 0.6673 0.039 Uiso 1 1 calc R . . . .
C20 C 0.6066(2) 0.3878(7) 0.5207(3) 0.0301(9) Uani 1 1 d . . . . .
H20 H 0.5723 0.5126 0.4928 0.036 Uiso 1 1 calc R . . . .

loop_
_atom_site_aniso_label
_atom_site_aniso_U_11
_atom_site_aniso_U_22
_atom_site_aniso_U_33
_atom_site_aniso_U_23
_atom_site_aniso_U_13
_atom_site_aniso_U_12
O1 0.014(4) 0.0147(15) 0.025(4) -0.001(2) 0.002(3) 0.002(3)
C1 0.014(4) 0.0147(15) 0.025(4) -0.001(2) 0.002(3) 0.002(3)
C2 0.0243(17) 0.033(2) 0.0147(16) 0.0081(15) 0.0047(14) 0.0043(15)
C3 0.0236(16) 0.030(2) 0.0132(16) -0.0040(15) 0.0023(14) -0.0071(15)
C4 0.0222(16) 0.0097(16) 0.0136(15) -0.0009(13) -0.0001(13) 0.0002(12)
C5 0.0229(16) 0.0164(17) 0.0107(15) -0.0006(13) 0.0019(13) -0.0020(13)
C6 0.0314(19) 0.023(2) 0.0221(19) 0.0019(16) 0.0089(16) 0.0005(15)
C7 0.0337(19) 0.041(2) 0.0204(19) 0.0003(18) 0.0090(16) -0.0121(18)
C8 0.0247(18) 0.053(3) 0.0177(17) -0.0098(19) 0.0066(15) -0.0052(18)
C9 0.0256(18) 0.036(2) 0.0273(19) -0.0098(18) 0.0060(16) 0.0000(16)
C10 0.0253(17) 0.027(2) 0.0174(17) 0.0025(15) 0.0042(15) 0.0006(14)
O2 0.037(5) 0.0188(16) 0.0325(18) -0.0029(14) 0.007(4) -0.002(4)
C11 0.037(5) 0.0188(16) 0.0325(18) -0.0029(14) 0.007(4) -0.002(4)
C12 0.0327(19) 0.036(2) 0.028(2) -0.0032(18) 0.0084(17) 0.0091(17)
C13 0.0328(19) 0.031(2) 0.028(2) 0.0038(17) 0.0107(17) -0.0042(16)
C14 0.0251(16) 0.0209(18) 0.0166(17) 0.0017(14) 0.0064(15) 0.0027(14)
C15 0.0239(16) 0.028(2) 0.0167(17) -0.0009(15) 0.0074(14) -0.0037(15)
C16 0.0305(17) 0.026(2) 0.0220(18) -0.0008(16) 0.0083(15) 0.0006(16)
C17 0.0277(17) 0.030(2) 0.033(2) 0.0018(18) 0.0074(17) 0.0022(16)
C18 0.0291(18) 0.041(2) 0.0220(19) 0.0040(18) 0.0075(16) -0.0055(17)
C19 0.042(2) 0.028(2) 0.0249(19) -0.0066(17) 0.0103(17) -0.0050(18)
C20 0.0300(19) 0.031(2) 0.028(2) -0.0031(17) 0.0087(16) -0.0029(16)

loop_
_atom_type_symbol
_atom_type_description
_atom_type_scat_dispersion_real
_atom_type_scat_dispersion_imag
_atom_type_scat_source
C C 0.0033 0.0016 'International Tables Vol C Tables 4.2.6.8 and 6.1.1.4'
H H 0.0000 0.0000 'International Tables Vol C Tables 4.2.6.8 and 6.1.1.4'
O O 0.0106 0.0060 'International Tables Vol C Tables 4.2.6.8 and 6.1.1.4'

loop_
_geom_angle_atom_site_label_1
_geom_angle_atom_site_label_2
_geom_angle_atom_site_label_3
_geom_angle
_geom_angle_site_symmetry_1
_geom_angle_site_symmetry_3
O1 C1 C4 114.6(18) 2_756 .
H1A C1 H1B 107.7(19) . .
C4 C1 H1A 107.7(12) . .
C4 C1 H1B 108.8(16) . .
H2A C2 H2B 108.2 . .
C3 C2 H2A 109.7 2_756 .
C3 C2 H2B 109.7 2_756 .
C4 C2 H2A 109.7 . .
C4 C2 H2B 109.7 . .
C4 C2 C3 109.9(3) . 2_756
C2 C3 H3A 109.7 2_756 .
C2 C3 H3B 109.7 2_756 .
H3A C3 H3B 108.2 . .
C4 C3 C2 109.9(3) . 2_756
C4 C3 H3A 109.7 . .
C4 C3 H3B 109.7 . .
O1 C4 C2 114.2(4) . .
O1 C4 C3 103.5(5) . .
O1 C4 C5 105.7(5) . .
C1 C4 C2 101.0(6) . .
C1 C4 C3 112.1(7) . .
C1 C4 C5 110.4(8) . .
C3 C4 C2 108.5(3) . .
C5 C4 C2 113.6(3) . .
C5 C4 C3 110.9(3) . .
C6 C5 C4 120.9(3) . .
C6 C5 C10 117.8(3) . .
C10 C5 C4 121.2(3) . .
C5 C6 H6 119.7 . .
C5 C6 C7 120.6(4) . .
C7 C6 H6 119.7 . .
C6 C7 H7 119.7 . .
C8 C7 C6 120.7(4) . .
C8 C7 H7 119.7 . .
C7 C8 H8 120.2 . .
C7 C8 C9 119.6(4) . .
C9 C8 H8 120.2 . .
C8 C9 H9 119.8 . .
C8 C9 C10 120.3(4) . .
C10 C9 H9 119.8 . .
C5 C10 H10 119.5 . .
C9 C10 C5 120.9(3) . .
C9 C10 H10 119.5 . .
O2 C11 C14 114(3) 2_655 .
H11A C11 H11B 107(3) . .
C14 C11 H11A 109(3) . .
C14 C11 H11B 109(2) . .
H12A C12 H12B 108.2 . .
C13 C12 H12A 109.7 2_655 .
C13 C12 H12B 109.7 2_655 .
C14 C12 H12A 109.7 . .
C14 C12 H12B 109.7 . .
C14 C12 C13 109.8(3) . 2_655
C12 C13 H13A 109.6 2_655 .
C12 C13 H13B 109.6 2_655 .
H13A C13 H13B 108.2 . .
C14 C13 C12 110.1(3) . 2_655
C14 C13 H13A 109.6 . .
C14 C13 H13B 109.6 . .
O2 C14 C12 103.8(9) . .
O2 C14 C13 111.4(6) . .
O2 C14 C15 106.2(8) . .
C11 C14 C15 109.6(12) . .
C12 C14 C11 110.6(13) . .
C12 C14 C15 113.8(3) . .
C13 C14 C11 100.7(10) . .
C13 C14 C12 110.4(3) . .
C13 C14 C15 110.9(3) . .
C16 C15 C14 119.4(3) . .
C20 C15 C14 122.3(3) . .
C20 C15 C16 118.3(3) . .
C15 C16 H16 119.4 . .
C15 C16 C17 121.2(4) . .
C17 C16 H16 119.4 . .
C16 C17 H17 119.9 . .
C18 C17 C16 120.2(4) . .
C18 C17 H17 119.9 . .
C17 C18 H18 120.5 . .
C17 C18 C19 119.1(4) . .
C19 C18 H18 120.5 . .
C18 C19 H19 119.8 . .
C18 C19 C20 120.3(4) . .
C20 C19 H19 119.8 . .
C15 C20 C19 120.9(4) . .
C15 C20 H20 119.6 . .
C19 C20 H20 119.6 . .

loop_
_geom_bond_atom_site_label_1
_geom_bond_atom_site_label_2
_geom_bond_distance
_geom_bond_site_symmetry_2
O1 C4 1.465(14) .
C1 O1 1.437(10) 2_756
C1 H1A 0.999(16) .
C1 H1B 0.980(18) .
C1 C4 1.52(2) .
C2 H2A 0.9900 .
C2 H2B 0.9900 .
C2 C3 1.544(5) 2_756
C2 C4 1.531(4) .
C3 C2 1.544(5) 2_756
C3 H3A 0.9900 .
C3 H3B 0.9900 .
C3 C4 1.531(4) .
C4 C5 1.521(5) .
C5 C6 1.395(5) .
C5 C10 1.402(5) .
C6 H6 0.9500 .
C6 C7 1.399(6) .
C7 H7 0.9500 .
C7 C8 1.377(6) .
C8 H8 0.9500 .
C8 C9 1.378(6) .
C9 H9 0.9500 .
C9 C10 1.396(5) .
C10 H10 0.9500 .
O2 C14 1.49(2) .
C11 O2 1.428(12) 2_655
C11 H11A 0.99(3) .
C11 H11B 1.00(3) .
C11 C14 1.52(4) .
C12 H12A 0.9900 .
C12 H12B 0.9900 .
C12 C13 1.531(5) 2_655
C12 C14 1.520(5) .
C13 C12 1.531(5) 2_655
C13 H13A 0.9900 .
C13 H13B 0.9900 .
C13 C14 1.513(5) .
C14 C15 1.528(5) .
C15 C16 1.382(5) .
C15 C20 1.380(6) .
C16 H16 0.9500 .
C16 C17 1.387(5) .
C17 H17 0.9500 .
C17 C18 1.381(6) .
C18 H18 0.9500 .
C18 C19 1.382(6) .
C19 H19 0.9500 .
C19 C20 1.392(5) .
C20 H20 0.9500 .

loop_
_twin_individual_id
_twin_individual_mass_fraction_refined
1 0.777(3)
2 0.223(3)
